data_7053453
loop_
_publ_author_name
'Crimmin, Mark R.'
'Hill, Michael S.'
'Hitchcock, Peter B.'
'Mahon, Mary F.'

_publ_section_title
;
 Synthesis of \b-diketiminato calcium silylamides and their reactions with
 triethylaluminium
;
_journal_issue 8
_journal_name_full 'New Journal of Chemistry'
_journal_page_first 1572
_journal_paper_doi 10.1039/c0nj00042f
_journal_volume 34
_journal_year 2010
_chemical_formula_sum 'C39 H69 Ca N3 O Si2'
_chemical_formula_weight 692.23
_chemical_name_systematic
;
?
;
_space_group_IT_number 14
_symmetry_cell_setting monoclinic
_symmetry_space_group_name_Hall '-P 2ybc'
_symmetry_space_group_name_H-M 'P 1 21/c 1'
_atom_sites_solution_hydrogens geom
_atom_sites_solution_primary direct
_atom_sites_solution_secondary difmap
_audit_creation_method SHELXL-97
_cell_angle_alpha 90.00
_cell_angle_beta 108.699(1)
_cell_angle_gamma 90.00
_cell_formula_units_Z 4
_cell_length_a 12.0817(1)
_cell_length_b 19.7073(3)
_cell_length_c 18.5840(2)
_cell_measurement_reflns_used 40142
_cell_measurement_temperature 150(2)
_cell_measurement_theta_max 27.485
_cell_measurement_theta_min 2.910
_cell_volume 4191.25(9)
_computing_cell_refinement 'HKL Scalepack (Otwinowski & Minor 1997)'
_computing_data_collection 'Collect (Bruker AXS BV, 1997-2004)'
_computing_data_reduction 'Denzo & Scalepack (Otwinowski & Minor, 1997)'
_computing_molecular_graphics 'ORTEX (P.McArdle, 1995)'
_computing_publication_material 'SHELXL-97/2 (Sheldrick,1997)'
_computing_structure_refinement 'SHELXL-97 (Sheldrick, 1997)'
_computing_structure_solution 'SHELXS-97 (Sheldrick, 1990)'
_diffrn_ambient_temperature 150(2)
_diffrn_measured_fraction_theta_full 0.995
_diffrn_measured_fraction_theta_max 0.995
_diffrn_measurement_device_type '95mm CCD camera on \k-goniostat'
_diffrn_measurement_method CCD
_diffrn_radiation_monochromator graphite
_diffrn_radiation_source 'fine-focus sealed tube'
_diffrn_radiation_type MoK\a
_diffrn_radiation_wavelength 0.71073
_diffrn_reflns_av_R_equivalents 0.1114
_diffrn_reflns_av_sigmaI/netI 0.0680
_diffrn_reflns_limit_h_max 15
_diffrn_reflns_limit_h_min -15
_diffrn_reflns_limit_k_max 25
_diffrn_reflns_limit_k_min -25
_diffrn_reflns_limit_l_max 24
_diffrn_reflns_limit_l_min -22
_diffrn_reflns_number 63608
_diffrn_reflns_theta_full 27.48
_diffrn_reflns_theta_max 27.48
_diffrn_reflns_theta_min 3.62
_exptl_absorpt_coefficient_mu 0.238
_exptl_absorpt_correction_type none
_exptl_crystal_colour Colourless
_exptl_crystal_density_diffrn 1.097
_exptl_crystal_density_method 'not measured'
_exptl_crystal_description Block
_exptl_crystal_F_000 1520
_exptl_crystal_size_max 0.35
_exptl_crystal_size_mid 0.30
_exptl_crystal_size_min 0.30
_refine_diff_density_max 0.446
_refine_diff_density_min -0.476
_refine_diff_density_rms 0.078
_refine_ls_extinction_coef 0.0041(9)
_refine_ls_extinction_expression Fc^*^=kFc[1+0.001xFc^2^\l^3^/sin(2\q)]^-1/4^
_refine_ls_extinction_method SHELXL
_refine_ls_goodness_of_fit_ref 1.023
_refine_ls_hydrogen_treatment constr
_refine_ls_matrix_type full
_refine_ls_number_parameters 416
_refine_ls_number_reflns 9575
_refine_ls_number_restraints 0
_refine_ls_restrained_S_all 1.023
_refine_ls_R_factor_all 0.0889
_refine_ls_R_factor_gt 0.0496
_refine_ls_shift/su_max 0.000
_refine_ls_shift/su_mean 0.000
_refine_ls_structure_factor_coef Fsqd
_refine_ls_weighting_details 'calc w=1/[\s^2^(Fo^2^)+(0.0776P)^2^+1.7412P] where P=(Fo^2^+2Fc^2^)/3'
_refine_ls_weighting_scheme calc
_refine_ls_wR_factor_gt 0.1291
_refine_ls_wR_factor_ref 0.1526
_reflns_number_gt 6501
_reflns_number_total 9575
_reflns_threshold_expression >2sigma(I)
_cod_data_source_file c0nj00042f.txt
_cod_data_source_block h08msh20
_cod_depositor_comments
;
The following automatic conversions were performed:

'_symmetry_cell_setting' value 'Monoclinic' changed to 'monoclinic'
according to /home/saulius/struct/CIF-dictionaries/cif_core.dic
dictionary named 'cif_core.dic' version 2.4.2 from
2011-04-26.

'_exptl_absorpt_correction_type' value 'None' changed to
'none' according to
/home/saulius/struct/CIF-dictionaries/cif_core.dic dictionary named
'cif_core.dic' version 2.4.2 from 2011-04-26.

Automatic conversion script
Id: cif_fix_values 1891 2012-01-12 08:04:46Z andrius 
;
_cod_original_sg_symbol_H-M P21/c
_cod_database_code 7053453

loop_
_symmetry_equiv_pos_as_xyz
'x, y, z'
'-x, y+1/2, -z+1/2'
'-x, -y, -z'
'x, -y-1/2, z-1/2'

loop_
_atom_site_label
_atom_site_type_symbol
_atom_site_fract_x
_atom_site_fract_y
_atom_site_fract_z
_atom_site_U_iso_or_equiv
_atom_site_adp_type
_atom_site_occupancy
_atom_site_symmetry_multiplicity
_atom_site_calc_flag
_atom_site_refinement_flags
Ca1 Ca 0.31223(4) 0.16951(2) 0.35376(2) 0.02098(13) Uani 1 1 d .
Si1 Si 0.18426(6) 0.06937(3) 0.20425(4) 0.02871(17) Uani 1 1 d .
Si2 Si 0.20448(6) 0.00032(3) 0.35061(4) 0.03214(18) Uani 1 1 d .
O1 O 0.28354(14) 0.16912(8) 0.47486(9) 0.0287(4) Uani 1 1 d .
N1 N 0.48545(15) 0.21652(9) 0.33941(10) 0.0220(4) Uani 1 1 d .
N2 N 0.24609(15) 0.28332(9) 0.32435(10) 0.0213(4) Uani 1 1 d .
N3 N 0.22824(17) 0.06792(9) 0.30063(11) 0.0275(4) Uani 1 1 d .
C1 C 0.28183(19) 0.31998(11) 0.27590(12) 0.0229(5) Uani 1 1 d .
C2 C 0.37808(19) 0.30378(11) 0.25201(13) 0.0245(5) Uani 1 1 d .
H2 H 0.3779 0.3258 0.2065 0.029 Uiso 1 1 calc R
C3 C 0.47450(19) 0.26073(11) 0.28350(12) 0.0236(5) Uani 1 1 d .
C4 C 0.2193(2) 0.38557(12) 0.24194(14) 0.0320(5) Uani 1 1 d .
H4A H 0.1539 0.3935 0.2612 0.048 Uiso 1 1 calc R
H4B H 0.1898 0.3817 0.1865 0.048 Uiso 1 1 calc R
H4C H 0.2742 0.4236 0.2563 0.048 Uiso 1 1 calc R
C5 C 0.5708(2) 0.26745(14) 0.24727(15) 0.0362(6) Uani 1 1 d .
H5A H 0.6346 0.2361 0.2721 0.054 Uiso 1 1 calc R
H5B H 0.6005 0.3141 0.2533 0.054 Uiso 1 1 calc R
H5C H 0.5392 0.2565 0.1931 0.054 Uiso 1 1 calc R
C6 C 0.16232(19) 0.31310(11) 0.35504(12) 0.0217(4) Uani 1 1 d .
C7 C 0.04760(19) 0.28636(11) 0.33422(13) 0.0257(5) Uani 1 1 d .
C8 C -0.0305(2) 0.31419(13) 0.36738(14) 0.0318(5) Uani 1 1 d .
H8 H -0.1078 0.2969 0.3538 0.038 Uiso 1 1 calc R
C9 C 0.0023(2) 0.36630(13) 0.41944(14) 0.0339(6) Uani 1 1 d .
H9 H -0.0524 0.3848 0.4411 0.041 Uiso 1 1 calc R
C10 C 0.1143(2) 0.39138(12) 0.43988(14) 0.0310(5) Uani 1 1 d .
H10 H 0.1362 0.4271 0.4760 0.037 Uiso 1 1 calc R
C11 C 0.1965(2) 0.36568(11) 0.40892(13) 0.0260(5) Uani 1 1 d .
C12 C 0.00805(19) 0.23098(12) 0.27441(13) 0.0289(5) Uani 1 1 d .
H12 H 0.0739 0.1979 0.2839 0.035 Uiso 1 1 calc R
C13 C -0.0152(2) 0.25895(14) 0.19423(14) 0.0391(6) Uani 1 1 d .
H13A H -0.0402 0.2220 0.1573 0.059 Uiso 1 1 calc R
H13B H 0.0566 0.2794 0.1901 0.059 Uiso 1 1 calc R
H13C H -0.0767 0.2935 0.1838 0.059 Uiso 1 1 calc R
C14 C -0.0989(2) 0.19117(16) 0.27791(18) 0.0488(7) Uani 1 1 d .
H14A H -0.1191 0.1565 0.2380 0.073 Uiso 1 1 calc R
H14B H -0.1650 0.2223 0.2704 0.073 Uiso 1 1 calc R
H14C H -0.0811 0.1692 0.3277 0.073 Uiso 1 1 calc R
C15 C 0.3202(2) 0.39427(12) 0.43613(14) 0.0305(5) Uani 1 1 d .
H15 H 0.3630 0.3761 0.4022 0.037 Uiso 1 1 calc R
C16 C 0.3839(2) 0.37017(15) 0.51683(15) 0.0411(6) Uani 1 1 d .
H16A H 0.4633 0.3888 0.5338 0.062 Uiso 1 1 calc R
H16B H 0.3877 0.3205 0.5177 0.062 Uiso 1 1 calc R
H16C H 0.3417 0.3857 0.5508 0.062 Uiso 1 1 calc R
C17 C 0.3219(3) 0.47196(14) 0.43211(18) 0.0467(7) Uani 1 1 d .
H17A H 0.4029 0.4880 0.4497 0.070 Uiso 1 1 calc R
H17B H 0.2796 0.4909 0.4645 0.070 Uiso 1 1 calc R
H17C H 0.2842 0.4866 0.3795 0.070 Uiso 1 1 calc R
C18 C 0.60101(19) 0.19024(12) 0.37791(13) 0.0249(5) Uani 1 1 d .
C19 C 0.67591(19) 0.22817(12) 0.43923(13) 0.0276(5) Uani 1 1 d .
C20 C 0.7872(2) 0.20261(13) 0.47658(14) 0.0336(6) Uani 1 1 d .
H20 H 0.8389 0.2278 0.5171 0.040 Uiso 1 1 calc R
C21 C 0.8242(2) 0.14135(13) 0.45591(15) 0.0360(6) Uani 1 1 d .
H21 H 0.9007 0.1251 0.4818 0.043 Uiso 1 1 calc R
C22 C 0.7499(2) 0.10405(13) 0.39787(14) 0.0325(6) Uani 1 1 d .
H22 H 0.7757 0.0618 0.3845 0.039 Uiso 1 1 calc R
C23 C 0.63684(19) 0.12683(12) 0.35798(13) 0.0268(5) Uani 1 1 d .
C24 C 0.6370(2) 0.29498(13) 0.46449(14) 0.0323(5) Uani 1 1 d .
H24 H 0.5504 0.2924 0.4527 0.039 Uiso 1 1 calc R
C25 C 0.6900(3) 0.30711(16) 0.55043(17) 0.0486(7) Uani 1 1 d .
H25A H 0.6623 0.3507 0.5636 0.073 Uiso 1 1 calc R
H25B H 0.7755 0.3079 0.5646 0.073 Uiso 1 1 calc R
H25C H 0.6661 0.2705 0.5779 0.073 Uiso 1 1 calc R
C26 C 0.6622(3) 0.35621(14) 0.42156(19) 0.0495(7) Uani 1 1 d .
H26A H 0.6353 0.3977 0.4399 0.074 Uiso 1 1 calc R
H26B H 0.6209 0.3509 0.3671 0.074 Uiso 1 1 calc R
H26C H 0.7464 0.3593 0.4302 0.074 Uiso 1 1 calc R
C27 C 0.5596(2) 0.08231(12) 0.29558(14) 0.0320(5) Uani 1 1 d .
H27 H 0.4808 0.1041 0.2761 0.038 Uiso 1 1 calc R
C28 C 0.6076(3) 0.07515(16) 0.22897(17) 0.0501(7) Uani 1 1 d .
H28A H 0.5551 0.0463 0.1897 0.075 Uiso 1 1 calc R
H28B H 0.6854 0.0545 0.2469 0.075 Uiso 1 1 calc R
H28C H 0.6129 0.1201 0.2077 0.075 Uiso 1 1 calc R
C29 C 0.5442(3) 0.01176(14) 0.32583(17) 0.0428(7) Uani 1 1 d .
H29A H 0.4937 -0.0159 0.2844 0.064 Uiso 1 1 calc R
H29B H 0.5084 0.0162 0.3660 0.064 Uiso 1 1 calc R
H29C H 0.6207 -0.0102 0.3464 0.064 Uiso 1 1 calc R
C30 C 0.3770(2) 0.16303(13) 0.54570(14) 0.0325(5) Uani 1 1 d .
H30A H 0.3641 0.1229 0.5741 0.039 Uiso 1 1 calc R
H30B H 0.3799 0.2039 0.5772 0.039 Uiso 1 1 calc R
C31 C 0.4896(2) 0.15552(14) 0.52857(16) 0.0409(6) Uani 1 1 d .
H31A H 0.5544 0.1511 0.5762 0.061 Uiso 1 1 calc R
H31B H 0.5019 0.1956 0.5009 0.061 Uiso 1 1 calc R
H31C H 0.4859 0.1149 0.4974 0.061 Uiso 1 1 calc R
C32 C 0.1679(2) 0.16180(14) 0.48227(15) 0.0368(6) Uani 1 1 d .
H32A H 0.1623 0.1169 0.5048 0.044 Uiso 1 1 calc R
H32B H 0.1087 0.1632 0.4311 0.044 Uiso 1 1 calc R
C33 C 0.1409(2) 0.21613(14) 0.53067(16) 0.0423(6) Uani 1 1 d .
H33A H 0.0623 0.2090 0.5338 0.064 Uiso 1 1 calc R
H33B H 0.1446 0.2606 0.5081 0.064 Uiso 1 1 calc R
H33C H 0.1981 0.2143 0.5818 0.064 Uiso 1 1 calc R
C34 C 0.2238(2) 0.15395(12) 0.17250(14) 0.0348(6) Uani 1 1 d .
H34A H 0.3077 0.1621 0.1963 0.052 Uiso 1 1 calc R
H34B H 0.1796 0.1898 0.1875 0.052 Uiso 1 1 calc R
H34C H 0.2048 0.1540 0.1171 0.052 Uiso 1 1 calc R
C35 C 0.2549(3) 0.00569(13) 0.15751(15) 0.0410(6) Uani 1 1 d .
H35A H 0.3401 0.0091 0.1795 0.062 Uiso 1 1 calc R
H35B H 0.2317 0.0149 0.1029 0.062 Uiso 1 1 calc R
H35C H 0.2299 -0.0401 0.1658 0.062 Uiso 1 1 calc R
C36 C 0.0229(2) 0.05703(15) 0.15687(16) 0.0462(7) Uani 1 1 d .
H36A H -0.0203 0.0888 0.1785 0.069 Uiso 1 1 calc R
H36B H 0.0016 0.0104 0.1651 0.069 Uiso 1 1 calc R
H36C H 0.0033 0.0655 0.1022 0.069 Uiso 1 1 calc R
C37 C 0.3106(2) -0.00161(13) 0.44970(14) 0.0361(6) Uani 1 1 d .
H37A H 0.3906 -0.0012 0.4476 0.054 Uiso 1 1 calc R
H37B H 0.2982 -0.0429 0.4755 0.054 Uiso 1 1 calc R
H37C H 0.2983 0.0383 0.4777 0.054 Uiso 1 1 calc R
C38 C 0.2232(3) -0.08521(13) 0.30992(16) 0.0494(7) Uani 1 1 d .
H38A H 0.1705 -0.0885 0.2575 0.074 Uiso 1 1 calc R
H38B H 0.2046 -0.1212 0.3406 0.074 Uiso 1 1 calc R
H38C H 0.3042 -0.0903 0.3105 0.074 Uiso 1 1 calc R
C39 C 0.0539(3) -0.00058(17) 0.35985(19) 0.0535(8) Uani 1 1 d .
H39A H -0.0047 0.0004 0.3092 0.080 Uiso 1 1 calc R
H39B H 0.0440 0.0393 0.3887 0.080 Uiso 1 1 calc R
H39C H 0.0439 -0.0419 0.3865 0.080 Uiso 1 1 calc R

loop_
_atom_site_aniso_label
_atom_site_aniso_U_11
_atom_site_aniso_U_22
_atom_site_aniso_U_33
_atom_site_aniso_U_23
_atom_site_aniso_U_13
_atom_site_aniso_U_12
Ca1 0.0219(2) 0.0205(2) 0.0216(2) -0.00009(17) 0.00849(17) -0.00133(17)
Si1 0.0353(4) 0.0254(3) 0.0230(3) -0.0038(3) 0.0060(3) -0.0010(3)
Si2 0.0389(4) 0.0261(4) 0.0301(4) -0.0006(3) 0.0093(3) -0.0097(3)
O1 0.0310(9) 0.0346(9) 0.0220(8) 0.0027(7) 0.0105(7) 0.0005(7)
N1 0.0186(9) 0.0250(10) 0.0225(10) 0.0025(7) 0.0067(7) 0.0013(7)
N2 0.0204(9) 0.0230(9) 0.0208(9) 0.0014(7) 0.0071(7) 0.0008(7)
N3 0.0318(11) 0.0235(10) 0.0268(10) -0.0029(8) 0.0090(8) -0.0033(8)
C1 0.0241(11) 0.0250(11) 0.0185(11) 0.0000(9) 0.0051(9) -0.0010(9)
C2 0.0282(12) 0.0264(12) 0.0210(11) 0.0046(9) 0.0107(9) 0.0008(9)
C3 0.0250(11) 0.0257(11) 0.0216(11) 0.0003(9) 0.0095(9) -0.0028(9)
C4 0.0353(13) 0.0301(13) 0.0311(13) 0.0089(10) 0.0112(11) 0.0077(10)
C5 0.0323(13) 0.0446(15) 0.0386(15) 0.0140(12) 0.0211(11) 0.0072(11)
C6 0.0228(11) 0.0219(11) 0.0211(11) 0.0033(8) 0.0080(9) 0.0046(8)
C7 0.0227(11) 0.0305(12) 0.0238(12) 0.0024(9) 0.0074(9) 0.0028(9)
C8 0.0212(12) 0.0427(14) 0.0322(13) 0.0010(11) 0.0094(10) 0.0034(10)
C9 0.0295(13) 0.0397(14) 0.0353(14) -0.0014(11) 0.0143(11) 0.0089(11)
C10 0.0364(14) 0.0287(13) 0.0300(13) -0.0027(10) 0.0135(11) 0.0040(10)
C11 0.0275(12) 0.0246(12) 0.0260(12) 0.0031(9) 0.0088(9) 0.0024(9)
C12 0.0196(11) 0.0359(13) 0.0314(13) -0.0028(10) 0.0086(9) -0.0009(10)
C13 0.0337(14) 0.0480(16) 0.0291(13) -0.0060(12) 0.0012(11) 0.0068(12)
C14 0.0331(15) 0.0625(19) 0.0545(19) -0.0168(15) 0.0190(14) -0.0148(13)
C15 0.0306(13) 0.0319(13) 0.0308(13) -0.0076(10) 0.0125(10) -0.0050(10)
C16 0.0306(14) 0.0527(17) 0.0383(15) -0.0039(13) 0.0086(11) -0.0021(12)
C17 0.0552(18) 0.0339(15) 0.0543(18) -0.0084(13) 0.0222(15) -0.0141(13)
C18 0.0199(11) 0.0334(12) 0.0242(12) 0.0078(9) 0.0107(9) 0.0017(9)
C19 0.0219(11) 0.0346(13) 0.0267(12) 0.0051(10) 0.0083(9) -0.0013(10)
C20 0.0230(12) 0.0434(15) 0.0329(14) 0.0024(11) 0.0069(10) -0.0015(11)
C21 0.0235(12) 0.0442(15) 0.0397(15) 0.0123(12) 0.0093(11) 0.0069(11)
C22 0.0301(13) 0.0357(14) 0.0357(14) 0.0099(11) 0.0160(11) 0.0076(10)
C23 0.0263(12) 0.0316(12) 0.0255(12) 0.0057(10) 0.0125(10) 0.0029(9)
C24 0.0235(12) 0.0353(14) 0.0360(14) -0.0051(11) 0.0064(10) -0.0028(10)
C25 0.0380(16) 0.0573(18) 0.0435(17) -0.0165(14) 0.0032(13) 0.0014(13)
C26 0.0519(18) 0.0348(15) 0.062(2) 0.0008(14) 0.0189(15) -0.0092(13)
C27 0.0326(13) 0.0319(13) 0.0317(13) 0.0003(10) 0.0106(11) 0.0078(10)
C28 0.070(2) 0.0492(17) 0.0371(16) -0.0017(13) 0.0250(15) 0.0021(15)
C29 0.0473(16) 0.0379(15) 0.0443(16) -0.0011(12) 0.0162(13) -0.0026(12)
C30 0.0373(14) 0.0363(14) 0.0231(12) 0.0026(10) 0.0086(10) -0.0017(11)
C31 0.0352(15) 0.0471(16) 0.0396(16) 0.0043(12) 0.0109(12) 0.0024(12)
C32 0.0350(14) 0.0426(15) 0.0343(14) -0.0023(11) 0.0133(11) -0.0028(11)
C33 0.0381(15) 0.0475(16) 0.0438(16) -0.0065(13) 0.0165(13) 0.0008(12)
C34 0.0451(15) 0.0329(14) 0.0259(13) 0.0002(10) 0.0108(11) 0.0024(11)
C35 0.0566(18) 0.0342(14) 0.0317(14) -0.0057(11) 0.0134(12) 0.0029(12)
C36 0.0452(16) 0.0476(17) 0.0385(16) -0.0121(13) 0.0032(13) -0.0044(13)
C37 0.0456(15) 0.0299(13) 0.0325(14) 0.0033(11) 0.0122(12) -0.0042(11)
C38 0.075(2) 0.0274(14) 0.0394(16) -0.0011(12) 0.0090(15) -0.0113(14)
C39 0.0460(18) 0.062(2) 0.0525(19) 0.0053(15) 0.0154(15) -0.0200(15)

loop_
_atom_type_symbol
_atom_type_description
_atom_type_scat_dispersion_real
_atom_type_scat_dispersion_imag
_atom_type_scat_source
C C 0.0033 0.0016 'International Tables Vol C Tables 4.2.6.8 and 6.1.1.4'
H H 0.0000 0.0000 'International Tables Vol C Tables 4.2.6.8 and 6.1.1.4'
N N 0.0061 0.0033 'International Tables Vol C Tables 4.2.6.8 and 6.1.1.4'
O O 0.0106 0.0060 'International Tables Vol C Tables 4.2.6.8 and 6.1.1.4'
Si Si 0.0817 0.0704 'International Tables Vol C Tables 4.2.6.8 and 6.1.1.4'
Ca Ca 0.2262 0.3064 'International Tables Vol C Tables 4.2.6.8 and 6.1.1.4'

loop_
_geom_angle_atom_site_label_1
_geom_angle_atom_site_label_2
_geom_angle_atom_site_label_3
_geom_angle
N3 Ca1 N1 124.68(6)
N3 Ca1 O1 102.90(6)
N1 Ca1 O1 120.40(6)
N3 Ca1 N2 130.24(7)
N1 Ca1 N2 81.39(6)
O1 Ca1 N2 94.58(6)
N3 Si1 C36 114.76(12)
N3 Si1 C34 108.73(10)
C36 Si1 C34 107.31(13)
N3 Si1 C35 116.19(11)
C36 Si1 C35 104.69(13)
C34 Si1 C35 104.36(12)
N3 Si2 C37 111.72(10)
N3 Si2 C39 113.25(12)
C37 Si2 C39 106.65(13)
N3 Si2 C38 114.66(12)
C37 Si2 C38 104.05(13)
C39 Si2 C38 105.73(15)
C30 O1 C32 113.64(18)
C30 O1 Ca1 123.73(13)
C32 O1 Ca1 121.63(14)
C3 N1 C18 117.38(17)
C3 N1 Ca1 118.15(14)
C18 N1 Ca1 123.33(13)
C1 N2 C6 118.03(18)
C1 N2 Ca1 120.56(14)
C6 N2 Ca1 121.33(13)
Si1 N3 Si2 122.63(11)
Si1 N3 Ca1 112.41(9)
Si2 N3 Ca1 124.86(10)
N2 C1 C2 124.8(2)
N2 C1 C4 120.97(19)
C2 C1 C4 114.22(19)
C1 C2 C3 131.5(2)
C1 C2 H2 114.3
C3 C2 H2 114.3
N1 C3 C2 125.55(19)
N1 C3 C5 120.19(19)
C2 C3 C5 114.26(19)
C1 C4 H4A 109.5
C1 C4 H4B 109.5
H4A C4 H4B 109.5
C1 C4 H4C 109.5
H4A C4 H4C 109.5
H4B C4 H4C 109.5
C3 C5 H5A 109.5
C3 C5 H5B 109.5
H5A C5 H5B 109.5
C3 C5 H5C 109.5
H5A C5 H5C 109.5
H5B C5 H5C 109.5
C11 C6 C7 120.43(19)
C11 C6 N2 119.98(19)
C7 C6 N2 119.48(19)
C8 C7 C6 118.3(2)
C8 C7 C12 120.5(2)
C6 C7 C12 121.14(18)
C9 C8 C7 121.4(2)
C9 C8 H8 119.3
C7 C8 H8 119.3
C10 C9 C8 119.8(2)
C10 C9 H9 120.1
C8 C9 H9 120.1
C9 C10 C11 121.6(2)
C9 C10 H10 119.2
C11 C10 H10 119.2
C10 C11 C6 118.4(2)
C10 C11 C15 118.8(2)
C6 C11 C15 122.74(19)
C7 C12 C13 111.7(2)
C7 C12 C14 114.10(19)
C13 C12 C14 109.4(2)
C7 C12 H12 107.1
C13 C12 H12 107.1
C14 C12 H12 107.1
C12 C13 H13A 109.5
C12 C13 H13B 109.5
H13A C13 H13B 109.5
C12 C13 H13C 109.5
H13A C13 H13C 109.5
H13B C13 H13C 109.5
C12 C14 H14A 109.5
C12 C14 H14B 109.5
H14A C14 H14B 109.5
C12 C14 H14C 109.5
H14A C14 H14C 109.5
H14B C14 H14C 109.5
C11 C15 C16 110.06(19)
C11 C15 C17 112.3(2)
C16 C15 C17 110.4(2)
C11 C15 H15 108.0
C16 C15 H15 108.0
C17 C15 H15 108.0
C15 C16 H16A 109.5
C15 C16 H16B 109.5
H16A C16 H16B 109.5
C15 C16 H16C 109.5
H16A C16 H16C 109.5
H16B C16 H16C 109.5
C15 C17 H17A 109.5
C15 C17 H17B 109.5
H17A C17 H17B 109.5
C15 C17 H17C 109.5
H17A C17 H17C 109.5
H17B C17 H17C 109.5
C23 C18 C19 120.5(2)
C23 C18 N1 121.1(2)
C19 C18 N1 118.3(2)
C20 C19 C18 118.3(2)
C20 C19 C24 120.2(2)
C18 C19 C24 121.5(2)
C21 C20 C19 121.5(2)
C21 C20 H20 119.3
C19 C20 H20 119.3
C22 C21 C20 119.8(2)
C22 C21 H21 120.1
C20 C21 H21 120.1
C21 C22 C23 121.6(2)
C21 C22 H22 119.2
C23 C22 H22 119.2
C22 C23 C18 118.3(2)
C22 C23 C27 118.4(2)
C18 C23 C27 123.3(2)
C19 C24 C26 112.9(2)
C19 C24 C25 112.8(2)
C26 C24 C25 109.4(2)
C19 C24 H24 107.1
C26 C24 H24 107.1
C25 C24 H24 107.1
C24 C25 H25A 109.5
C24 C25 H25B 109.5
H25A C25 H25B 109.5
C24 C25 H25C 109.5
H25A C25 H25C 109.5
H25B C25 H25C 109.5
C24 C26 H26A 109.5
C24 C26 H26B 109.5
H26A C26 H26B 109.5
C24 C26 H26C 109.5
H26A C26 H26C 109.5
H26B C26 H26C 109.5
C23 C27 C28 111.8(2)
C23 C27 C29 111.2(2)
C28 C27 C29 109.5(2)
C23 C27 H27 108.0
C28 C27 H27 108.0
C29 C27 H27 108.0
C27 C28 H28A 109.5
C27 C28 H28B 109.5
H28A C28 H28B 109.5
C27 C28 H28C 109.5
H28A C28 H28C 109.5
H28B C28 H28C 109.5
C27 C29 H29A 109.5
C27 C29 H29B 109.5
H29A C29 H29B 109.5
C27 C29 H29C 109.5
H29A C29 H29C 109.5
H29B C29 H29C 109.5
O1 C30 C31 108.23(19)
O1 C30 H30A 110.1
C31 C30 H30A 110.1
O1 C30 H30B 110.1
C31 C30 H30B 110.1
H30A C30 H30B 108.4
C30 C31 H31A 109.5
C30 C31 H31B 109.5
H31A C31 H31B 109.5
C30 C31 H31C 109.5
H31A C31 H31C 109.5
H31B C31 H31C 109.5
O1 C32 C33 112.7(2)
O1 C32 H32A 109.1
C33 C32 H32A 109.1
O1 C32 H32B 109.1
C33 C32 H32B 109.1
H32A C32 H32B 107.8
C32 C33 H33A 109.5
C32 C33 H33B 109.5
H33A C33 H33B 109.5
C32 C33 H33C 109.5
H33A C33 H33C 109.5
H33B C33 H33C 109.5
Si1 C34 H34A 109.5
Si1 C34 H34B 109.5
H34A C34 H34B 109.5
Si1 C34 H34C 109.5
H34A C34 H34C 109.5
H34B C34 H34C 109.5
Si1 C35 H35A 109.5
Si1 C35 H35B 109.5
H35A C35 H35B 109.5
Si1 C35 H35C 109.5
H35A C35 H35C 109.5
H35B C35 H35C 109.5
Si1 C36 H36A 109.5
Si1 C36 H36B 109.5
H36A C36 H36B 109.5
Si1 C36 H36C 109.5
H36A C36 H36C 109.5
H36B C36 H36C 109.5
Si2 C37 H37A 109.5
Si2 C37 H37B 109.5
H37A C37 H37B 109.5
Si2 C37 H37C 109.5
H37A C37 H37C 109.5
H37B C37 H37C 109.5
Si2 C38 H38A 109.5
Si2 C38 H38B 109.5
H38A C38 H38B 109.5
Si2 C38 H38C 109.5
H38A C38 H38C 109.5
H38B C38 H38C 109.5
Si2 C39 H39A 109.5
Si2 C39 H39B 109.5
H39A C39 H39B 109.5
Si2 C39 H39C 109.5
H39A C39 H39C 109.5
H39B C39 H39C 109.5

loop_
_geom_bond_atom_site_label_1
_geom_bond_atom_site_label_2
_geom_bond_distance
Ca1 N3 2.3174(19)
Ca1 N1 2.3806(17)
Ca1 O1 2.3843(15)
Ca1 N2 2.3850(18)
Si1 N3 1.697(2)
Si1 C36 1.880(3)
Si1 C34 1.880(3)
Si1 C35 1.880(3)
Si2 N3 1.7003(19)
Si2 C37 1.877(3)
Si2 C39 1.882(3)
Si2 C38 1.890(3)
O1 C30 1.438(3)
O1 C32 1.455(3)
N1 C3 1.330(3)
N1 C18 1.445(3)
N2 C1 1.330(3)
N2 C6 1.437(3)
C1 C2 1.408(3)
C1 C4 1.528(3)
C2 C3 1.408(3)
C2 H2 0.9500
C3 C5 1.526(3)
C4 H4A 0.9800
C4 H4B 0.9800
C4 H4C 0.9800
C5 H5A 0.9800
C5 H5B 0.9800
C5 H5C 0.9800
C6 C11 1.408(3)
C6 C7 1.416(3)
C7 C8 1.394(3)
C7 C12 1.521(3)
C8 C9 1.379(4)
C8 H8 0.9500
C9 C10 1.375(3)
C9 H9 0.9500
C10 C11 1.393(3)
C10 H10 0.9500
C11 C15 1.524(3)
C12 C13 1.528(4)
C12 C14 1.531(3)
C12 H12 1.0000
C13 H13A 0.9800
C13 H13B 0.9800
C13 H13C 0.9800
C14 H14A 0.9800
C14 H14B 0.9800
C14 H14C 0.9800
C15 C16 1.525(4)
C15 C17 1.533(4)
C15 H15 1.0000
C16 H16A 0.9800
C16 H16B 0.9800
C16 H16C 0.9800
C17 H17A 0.9800
C17 H17B 0.9800
C17 H17C 0.9800
C18 C23 1.410(3)
C18 C19 1.420(3)
C19 C20 1.395(3)
C19 C24 1.522(3)
C20 C21 1.384(4)
C20 H20 0.9500
C21 C22 1.374(4)
C21 H21 0.9500
C22 C23 1.402(3)
C22 H22 0.9500
C23 C27 1.514(3)
C24 C26 1.530(4)
C24 C25 1.537(4)
C24 H24 1.0000
C25 H25A 0.9800
C25 H25B 0.9800
C25 H25C 0.9800
C26 H26A 0.9800
C26 H26B 0.9800
C26 H26C 0.9800
C27 C28 1.533(4)
C27 C29 1.533(4)
C27 H27 1.0000
C28 H28A 0.9800
C28 H28B 0.9800
C28 H28C 0.9800
C29 H29A 0.9800
C29 H29B 0.9800
C29 H29C 0.9800
C30 C31 1.500(4)
C30 H30A 0.9900
C30 H30B 0.9900
C31 H31A 0.9800
C31 H31B 0.9800
C31 H31C 0.9800
C32 C33 1.500(4)
C32 H32A 0.9900
C32 H32B 0.9900
C33 H33A 0.9800
C33 H33B 0.9800
C33 H33C 0.9800
C34 H34A 0.9800
C34 H34B 0.9800
C34 H34C 0.9800
C35 H35A 0.9800
C35 H35B 0.9800
C35 H35C 0.9800
C36 H36A 0.9800
C36 H36B 0.9800
C36 H36C 0.9800
C37 H37A 0.9800
C37 H37B 0.9800
C37 H37C 0.9800
C38 H38A 0.9800
C38 H38B 0.9800
C38 H38C 0.9800
C39 H39A 0.9800
C39 H39B 0.9800
C39 H39C 0.9800

loop_
_geom_torsion_atom_site_label_1
_geom_torsion_atom_site_label_2
_geom_torsion_atom_site_label_3
_geom_torsion_atom_site_label_4
_geom_torsion
N3 Ca1 O1 C30 111.87(16)
N1 Ca1 O1 C30 -32.34(18)
N2 Ca1 O1 C30 -115.04(16)
N3 Ca1 O1 C32 -55.92(17)
N1 Ca1 O1 C32 159.88(15)
N2 Ca1 O1 C32 77.18(16)
N3 Ca1 N1 C3 93.51(17)
O1 Ca1 N1 C3 -130.38(15)
N2 Ca1 N1 C3 -40.11(16)
N3 Ca1 N1 C18 -73.97(18)
O1 Ca1 N1 C18 62.14(17)
N2 Ca1 N1 C18 152.42(17)
N3 Ca1 N2 C1 -93.95(17)
N1 Ca1 N2 C1 34.80(16)
O1 Ca1 N2 C1 154.88(16)
N3 Ca1 N2 C6 82.78(17)
N1 Ca1 N2 C6 -148.47(16)
O1 Ca1 N2 C6 -28.39(16)
C36 Si1 N3 Si2 58.23(17)
C34 Si1 N3 Si2 178.38(13)
C35 Si1 N3 Si2 -64.33(17)
C36 Si1 N3 Ca1 -118.32(13)
C34 Si1 N3 Ca1 1.83(14)
C35 Si1 N3 Ca1 119.12(12)
C37 Si2 N3 Si1 157.06(13)
C39 Si2 N3 Si1 -82.48(17)
C38 Si2 N3 Si1 38.99(19)
C37 Si2 N3 Ca1 -26.83(16)
C39 Si2 N3 Ca1 93.63(16)
C38 Si2 N3 Ca1 -144.90(14)
N1 Ca1 N3 Si1 -62.36(12)
O1 Ca1 N3 Si1 155.48(9)
N2 Ca1 N3 Si1 47.95(13)
N1 Ca1 N3 Si2 121.19(11)
O1 Ca1 N3 Si2 -20.97(13)
N2 Ca1 N3 Si2 -128.50(11)
C6 N2 C1 C2 167.5(2)
Ca1 N2 C1 C2 -15.6(3)
C6 N2 C1 C4 -11.7(3)
Ca1 N2 C1 C4 165.16(16)
N2 C1 C2 C3 -18.9(4)
C4 C1 C2 C3 160.3(2)
C18 N1 C3 C2 -163.7(2)
Ca1 N1 C3 C2 28.0(3)
C18 N1 C3 C5 17.0(3)
Ca1 N1 C3 C5 -151.27(17)
C1 C2 C3 N1 11.2(4)
C1 C2 C3 C5 -169.4(2)
C1 N2 C6 C11 -71.9(3)
Ca1 N2 C6 C11 111.33(19)
C1 N2 C6 C7 112.0(2)
Ca1 N2 C6 C7 -64.8(2)
C11 C6 C7 C8 1.1(3)
N2 C6 C7 C8 177.2(2)
C11 C6 C7 C12 178.2(2)
N2 C6 C7 C12 -5.7(3)
C6 C7 C8 C9 -0.2(4)
C12 C7 C8 C9 -177.4(2)
C7 C8 C9 C10 -0.5(4)
C8 C9 C10 C11 0.4(4)
C9 C10 C11 C6 0.5(3)
C9 C10 C11 C15 -178.0(2)
C7 C6 C11 C10 -1.2(3)
N2 C6 C11 C10 -177.3(2)
C7 C6 C11 C15 177.2(2)
N2 C6 C11 C15 1.1(3)
C8 C7 C12 C13 101.7(2)
C6 C7 C12 C13 -75.3(3)
C8 C7 C12 C14 -23.1(3)
C6 C7 C12 C14 159.9(2)
C10 C11 C15 C16 71.8(3)
C6 C11 C15 C16 -106.5(2)
C10 C11 C15 C17 -51.6(3)
C6 C11 C15 C17 130.0(2)
C3 N1 C18 C23 -97.5(2)
Ca1 N1 C18 C23 70.0(2)
C3 N1 C18 C19 85.7(2)
Ca1 N1 C18 C19 -106.7(2)
C23 C18 C19 C20 3.0(3)
N1 C18 C19 C20 179.71(19)
C23 C18 C19 C24 -176.8(2)
N1 C18 C19 C24 -0.1(3)
C18 C19 C20 C21 -1.1(3)
C24 C19 C20 C21 178.7(2)
C19 C20 C21 C22 -0.7(4)
C20 C21 C22 C23 0.7(4)
C21 C22 C23 C18 1.1(3)
C21 C22 C23 C27 -179.1(2)
C19 C18 C23 C22 -3.0(3)
N1 C18 C23 C22 -179.61(19)
C19 C18 C23 C27 177.2(2)
N1 C18 C23 C27 0.6(3)
C20 C19 C24 C26 92.0(3)
C18 C19 C24 C26 -88.2(3)
C20 C19 C24 C25 -32.8(3)
C18 C19 C24 C25 147.0(2)
C22 C23 C27 C28 -65.7(3)
C18 C23 C27 C28 114.1(2)
C22 C23 C27 C29 57.1(3)
C18 C23 C27 C29 -123.1(2)
C32 O1 C30 C31 167.2(2)
Ca1 O1 C30 C31 -1.4(3)
C30 O1 C32 C33 62.8(3)
Ca1 O1 C32 C33 -128.28(19)
